data_7112698
loop_
_publ_author_name
'Yee, Gereon M.'
'Kowolik, Kristin'
'Manabe, Shuhei'
'Fettinger, James C.'
'Berben, Louise A.'

_publ_section_title
;
 Simple routes to bulky silyl-substituted acetylide ligands and examples
 of V(III), Fe(II), and Mn(II) complexes.
;
_journal_issue 42
_journal_name_full 'Chemical communications (Cambridge, England)'
_journal_page_first 11680
_journal_page_last 11682
_journal_paper_doi 10.1039/c1cc14758g
_journal_volume 47
_journal_year 2011
_chemical_formula_moiety '2(C64 H102 Li2 Mn O2 Si8), 2(C5 H12)'
_chemical_formula_sum 'C69 H114 Li2 Mn O2 Si8'
_chemical_formula_weight 1269.14
_chemical_name_systematic
;
?
;
_space_group_IT_number 5
_symmetry_cell_setting monoclinic
_symmetry_space_group_name_Hall 'I 2y'
_symmetry_space_group_name_H-M 'I 1 2 1'
_atom_sites_solution_hydrogens geom
_atom_sites_solution_primary direct
_atom_sites_solution_secondary difmap
_audit_creation_method SHELXL-97
_cell_angle_alpha 90.00
_cell_angle_beta 94.6680(10)
_cell_angle_gamma 90.00
_cell_formula_units_Z 2
_cell_length_a 15.2016(8)
_cell_length_b 12.4057(6)
_cell_length_c 20.7660(10)
_cell_measurement_reflns_used 9922
_cell_measurement_temperature 90(2)
_cell_measurement_theta_max 30.50
_cell_measurement_theta_min 2.69
_cell_volume 3903.2(3)
_computing_cell_refinement 'SAINT (7.68A) (Bruker, 2009)'
_computing_data_collection 'Apex2 (2010-11.3) (Bruker, 2010)'
_computing_data_reduction 'SAINT (7.68A) (Bruker, 2009)'
_computing_molecular_graphics 'Bruker SHELXTL'
_computing_publication_material 'Bruker SHELXTL'
_computing_structure_refinement 'SHELXL-97 (Sheldrick, 2008)'
_computing_structure_solution 'SHELXS-97 (Sheldrick, 2008)'
_diffrn_ambient_temperature 90(2)
_diffrn_measured_fraction_theta_full 0.998
_diffrn_measured_fraction_theta_max 0.998
_diffrn_measurement_device_type 'Bruker APEX-II CCD'
_diffrn_measurement_method '\f and \w scans'
_diffrn_radiation_monochromator graphite
_diffrn_radiation_source 'fine-focus sealed tube'
_diffrn_radiation_type MoK\a
_diffrn_radiation_wavelength 0.71073
_diffrn_reflns_av_R_equivalents 0.0110
_diffrn_reflns_av_sigmaI/netI 0.0166
_diffrn_reflns_limit_h_max 21
_diffrn_reflns_limit_h_min -21
_diffrn_reflns_limit_k_max 17
_diffrn_reflns_limit_k_min -17
_diffrn_reflns_limit_l_max 29
_diffrn_reflns_limit_l_min -29
_diffrn_reflns_number 21551
_diffrn_reflns_theta_full 30.50
_diffrn_reflns_theta_max 30.50
_diffrn_reflns_theta_min 2.69
_exptl_absorpt_coefficient_mu 0.330
_exptl_absorpt_correction_T_max 0.9572
_exptl_absorpt_correction_T_min 0.9334
_exptl_absorpt_correction_type multi-scan
_exptl_absorpt_process_details 'SADABS 2008/2 (Sheldrick, 2008)'
_exptl_crystal_colour Colorless
_exptl_crystal_density_diffrn 1.080
_exptl_crystal_density_method 'not measured'
_exptl_crystal_description Block
_exptl_crystal_F_000 1374
_exptl_crystal_size_max 0.21
_exptl_crystal_size_mid 0.18
_exptl_crystal_size_min 0.13
_refine_diff_density_max 0.504
_refine_diff_density_min -0.527
_refine_diff_density_rms 0.049
_refine_ls_abs_structure_details 'Flack H D (1983), Acta Cryst. A39, 876-881'
_refine_ls_abs_structure_Flack 0.404(8)
_refine_ls_extinction_method none
_refine_ls_goodness_of_fit_ref 1.044
_refine_ls_hydrogen_treatment constr
_refine_ls_matrix_type full
_refine_ls_number_parameters 410
_refine_ls_number_reflns 11838
_refine_ls_number_restraints 19
_refine_ls_restrained_S_all 1.057
_refine_ls_R_factor_all 0.0323
_refine_ls_R_factor_gt 0.0310
_refine_ls_shift/su_max 0.001
_refine_ls_shift/su_mean 0.000
_refine_ls_structure_factor_coef Fsqd
_refine_ls_weighting_details 'calc w=1/[\s^2^(Fo^2^)+(0.0613P)^2^+0.8503P] where P=(Fo^2^+2Fc^2^)/3'
_refine_ls_weighting_scheme calc
_refine_ls_wR_factor_gt 0.0867
_refine_ls_wR_factor_ref 0.0883
_reflns_number_gt 11460
_reflns_number_total 11838
_reflns_threshold_expression >2sigma(I)
_cod_data_source_file c1cc14758g.txt
_cod_data_source_block gmy8fmi
_cod_depositor_comments
;
The following automatic conversions were performed:

'_symmetry_cell_setting' value 'Monoclinic' changed to 'monoclinic'
according to
/usr/data/users/saulius/automatic-downloads/retrospective/RSC/lib/dictionaries/cif_core.dic
dictionary named 'cif_core.dic' version 2.4.2 from
2011-04-26.

'_exptl_absorpt_correction_type' value 'Multi-scan'
changed to 'multi-scan' according to
/usr/data/users/saulius/automatic-downloads/retrospective/RSC/lib/dictionaries/cif_core.dic
dictionary named 'cif_core.dic' version 2.4.2 from 2011-04-26.

Automatic conversion script
Id: cif_fix_values 2281 2013-09-26 08:29:07Z andrius 
;
_cod_original_sg_symbol_H-M 'I 2'
_cod_database_code 7112698

loop_
_symmetry_equiv_pos_as_xyz
'x, y, z'
'-x, y, -z'
'x+1/2, y+1/2, z+1/2'
'-x+1/2, y+1/2, -z+1/2'

loop_
_atom_site_label
_atom_site_type_symbol
_atom_site_fract_x
_atom_site_fract_y
_atom_site_fract_z
_atom_site_U_iso_or_equiv
_atom_site_adp_type
_atom_site_occupancy
_atom_site_symmetry_multiplicity
_atom_site_calc_flag
_atom_site_refinement_flags
_atom_site_disorder_assembly
_atom_site_disorder_group
Mn1 Mn 0.5000 0.662550(19) 1.0000 0.02082(5) Uani 1 2 d S . .
Si1 Si 0.56779(3) 0.56581(3) 0.769281(18) 0.02901(8) Uani 1 1 d . . .
Si2 Si 0.61035(2) 1.01047(3) 0.852174(17) 0.02628(7) Uani 1 1 d . . .
Si3 Si 0.20501(3) 0.73789(4) 0.85452(2) 0.03538(9) Uani 1 1 d . . .
Si4 Si 0.30732(3) 0.29700(3) 0.926936(18) 0.02945(8) Uani 1 1 d . . .
Li1 Li 0.66663(15) 0.6469(2) 0.94869(13) 0.0352(5) Uani 1 1 d . . .
C1 C 0.54875(8) 0.73879(10) 0.91896(6) 0.0249(2) Uani 1 1 d . . .
C2 C 0.57519(7) 0.76164(9) 0.86648(6) 0.02152(19) Uani 1 1 d . . .
C3 C 0.60309(7) 0.79014(10) 0.80402(5) 0.02054(18) Uani 1 1 d . . .
C4 C 0.60823(8) 0.70805(10) 0.75677(6) 0.0239(2) Uani 1 1 d . . .
C5 C 0.64031(9) 0.73708(12) 0.69803(6) 0.0306(2) Uani 1 1 d . . .
H5 H 0.6444 0.6838 0.6655 0.037 Uiso 1 1 calc R . .
C6 C 0.66642(11) 0.84221(13) 0.68598(6) 0.0345(3) Uani 1 1 d . . .
H6 H 0.6898 0.8596 0.6462 0.041 Uiso 1 1 calc R . .
C7 C 0.65825(9) 0.92156(11) 0.73229(6) 0.0302(2) Uani 1 1 d . . .
H7 H 0.6753 0.9933 0.7233 0.036 Uiso 1 1 calc R . .
C8 C 0.62550(8) 0.89869(9) 0.79209(6) 0.0223(2) Uani 1 1 d . . .
C9 C 0.44606(11) 0.56821(15) 0.77606(9) 0.0438(4) Uani 1 1 d . . .
H9A H 0.4164 0.5982 0.7364 0.066 Uiso 1 1 calc R . .
H9B H 0.4330 0.6131 0.8129 0.066 Uiso 1 1 calc R . .
H9C H 0.4249 0.4947 0.7824 0.066 Uiso 1 1 calc R . .
C10 C 0.62207(11) 0.49846(11) 0.84265(7) 0.0352(3) Uani 1 1 d . . .
H10A H 0.6212 0.4202 0.8363 0.053 Uiso 1 1 calc R . .
H10B H 0.5902 0.5167 0.8803 0.053 Uiso 1 1 calc R . .
H10C H 0.6833 0.5232 0.8497 0.053 Uiso 1 1 calc R . .
C11 C 0.59513(14) 0.48317(14) 0.69821(8) 0.0458(4) Uani 1 1 d . . .
H11A H 0.5729 0.4096 0.7028 0.069 Uiso 1 1 calc R . .
H11B H 0.6593 0.4812 0.6962 0.069 Uiso 1 1 calc R . .
H11C H 0.5675 0.5154 0.6585 0.069 Uiso 1 1 calc R . .
C12 C 0.69352(12) 0.99708(13) 0.92320(7) 0.0391(3) Uani 1 1 d . . .
H12A H 0.6859 1.0561 0.9536 0.059 Uiso 1 1 calc R . .
H12B H 0.7531 1.0001 0.9085 0.059 Uiso 1 1 calc R . .
H12C H 0.6852 0.9280 0.9447 0.059 Uiso 1 1 calc R . .
C13 C 0.62725(12) 1.14225(11) 0.81061(8) 0.0383(3) Uani 1 1 d . . .
H13A H 0.5827 1.1504 0.7741 0.058 Uiso 1 1 calc R . .
H13B H 0.6863 1.1437 0.7948 0.058 Uiso 1 1 calc R . .
H13C H 0.6217 1.2015 0.8412 0.058 Uiso 1 1 calc R . .
C14 C 0.49570(11) 1.01190(13) 0.87840(9) 0.0406(3) Uani 1 1 d . . .
H14A H 0.4852 0.9456 0.9022 0.061 Uiso 1 1 calc R . .
H14B H 0.4533 1.0165 0.8403 0.061 Uiso 1 1 calc R . .
H14C H 0.4884 1.0743 0.9064 0.061 Uiso 1 1 calc R . .
C15 C 0.38204(8) 0.58102(10) 0.96446(6) 0.0248(2) Uani 1 1 d . . .
H15 H 0.3987 0.5087 0.9829 0.030 Uiso 1 1 calc R . .
C16 C 0.31702(8) 0.55098(10) 0.93055(5) 0.0228(2) Uani 1 1 d . . .
C17 C 0.24451(8) 0.51152(11) 0.88810(6) 0.0246(2) Uani 1 1 d . . .
C18 C 0.18942(9) 0.58641(13) 0.85233(6) 0.0309(3) Uani 1 1 d . . .
C19 C 0.11862(11) 0.54344(17) 0.81241(8) 0.0450(4) Uani 1 1 d . . .
H19 H 0.0803 0.5913 0.7879 0.054 Uiso 1 1 calc R . .
C20 C 0.10323(12) 0.43384(18) 0.80786(9) 0.0496(4) Uani 1 1 d . . .
H20 H 0.0541 0.4074 0.7814 0.059 Uiso 1 1 calc R . .
C21 C 0.15975(11) 0.36240(15) 0.84208(8) 0.0424(4) Uani 1 1 d . . .
H21 H 0.1494 0.2871 0.8377 0.051 Uiso 1 1 calc R . .
C22 C 0.23150(9) 0.39845(12) 0.88286(6) 0.0294(2) Uani 1 1 d . . .
C23 C 0.31696(12) 0.78510(17) 0.84016(12) 0.0541(5) Uani 1 1 d . . .
H23A H 0.3183 0.8641 0.8409 0.081 Uiso 1 1 calc R . .
H23B H 0.3325 0.7593 0.7979 0.081 Uiso 1 1 calc R . .
H23C H 0.3595 0.7570 0.8740 0.081 Uiso 1 1 calc R . .
C24 C 0.12875(15) 0.7965(2) 0.78803(11) 0.0629(6) Uani 1 1 d . . .
H24A H 0.1318 0.8753 0.7899 0.094 Uiso 1 1 calc R . .
H24B H 0.0682 0.7730 0.7933 0.094 Uiso 1 1 calc R . .
H24C H 0.1464 0.7716 0.7462 0.094 Uiso 1 1 calc R . .
C25 C 0.17178(14) 0.79292(15) 0.93240(10) 0.0485(4) Uani 1 1 d . . .
H25A H 0.2114 0.7649 0.9681 0.073 Uiso 1 1 calc R . .
H25B H 0.1110 0.7710 0.9384 0.073 Uiso 1 1 calc R . .
H25C H 0.1754 0.8718 0.9317 0.073 Uiso 1 1 calc R . .
C26 C 0.29908(14) 0.30825(13) 1.01615(7) 0.0436(4) Uani 1 1 d . . .
H26A H 0.2400 0.2861 1.0265 0.065 Uiso 1 1 calc R . .
H26B H 0.3096 0.3831 1.0298 0.065 Uiso 1 1 calc R . .
H26C H 0.3433 0.2614 1.0389 0.065 Uiso 1 1 calc R . .
C27 C 0.27038(12) 0.15852(14) 0.90045(8) 0.0428(3) Uani 1 1 d . . .
H27A H 0.2744 0.1512 0.8538 0.064 Uiso 1 1 calc R . .
H27B H 0.2091 0.1474 0.9105 0.064 Uiso 1 1 calc R . .
H27C H 0.3083 0.1046 0.9233 0.064 Uiso 1 1 calc R . .
C28 C 0.42494(10) 0.31533(13) 0.90829(9) 0.0377(3) Uani 1 1 d . . .
H28A H 0.4624 0.2639 0.9336 0.057 Uiso 1 1 calc R . .
H28B H 0.4440 0.3890 0.9194 0.057 Uiso 1 1 calc R . .
H28C H 0.4299 0.3028 0.8621 0.057 Uiso 1 1 calc R . .
O31 O 0.78344(6) 0.64883(9) 0.92450(5) 0.0329(2) Uani 1 1 d . . .
C31 C 0.85196(9) 0.57555(13) 0.95028(8) 0.0351(3) Uani 0.67 1 d P A 1
H31A H 0.8313 0.5000 0.9466 0.042 Uiso 0.67 1 calc PR A 1
H31B H 0.8687 0.5916 0.9964 0.042 Uiso 0.67 1 calc PR A 1
C32 C 0.92949(15) 0.5930(3) 0.91044(14) 0.0377(5) Uani 0.67 1 d P A 1
H32A H 0.9861 0.5857 0.9372 0.045 Uiso 0.67 1 calc PR A 1
H32B H 0.9285 0.5412 0.8741 0.045 Uiso 0.67 1 calc PR A 1
C33 C 0.91599(11) 0.70693(18) 0.88626(12) 0.0535(5) Uani 0.67 1 d P A 1
H33A H 0.9454 0.7589 0.9172 0.064 Uiso 0.67 1 calc PR A 1
H33B H 0.9404 0.7160 0.8438 0.064 Uiso 0.67 1 calc PR A 1
C31B C 0.85196(9) 0.57555(13) 0.95028(8) 0.0351(3) Uani 0.33 1 d P A 2
H31C H 0.8469 0.5048 0.9282 0.042 Uiso 0.33 1 calc PR A 2
H31D H 0.8487 0.5645 0.9972 0.042 Uiso 0.33 1 calc PR A 2
C32B C 0.9410(3) 0.6344(4) 0.9362(3) 0.0320(8) Uani 0.33 1 d P A 2
H32C H 0.9665 0.6730 0.9751 0.038 Uiso 0.33 1 calc PR A 2
H32D H 0.9849 0.5820 0.9225 0.038 Uiso 0.33 1 calc PR A 2
C33B C 0.91599(11) 0.70693(18) 0.88626(12) 0.0535(5) Uani 0.33 1 d P A 2
H33C H 0.9346 0.6784 0.8450 0.064 Uiso 0.33 1 calc PR A 2
H33D H 0.9462 0.7767 0.8950 0.064 Uiso 0.33 1 calc PR A 2
C34 C 0.81916(10) 0.72412(16) 0.88045(9) 0.0428(4) Uani 1 1 d . A .
H34A H 0.8049 0.7991 0.8922 0.051 Uiso 1 1 calc R B 1
H34B H 0.7944 0.7104 0.8356 0.051 Uiso 1 1 calc R B 1
C41 C 0.0219(5) -0.0159(6) 1.0029(5) 0.071(2) Uiso 0.35 1 d PDU C -1
H41A H 0.0460 -0.0133 1.0481 0.107 Uiso 0.35 1 calc PR C -1
H41B H 0.0345 -0.0864 0.9844 0.107 Uiso 0.35 1 calc PR C -1
H41C H -0.0421 -0.0048 1.0006 0.107 Uiso 0.35 1 calc PR C -1
C42 C 0.0613(12) 0.0663(10) 0.9673(10) 0.179(8) Uiso 0.35 1 d PDU C -1
H42A H 0.0674 0.0393 0.9230 0.214 Uiso 0.35 1 calc PR C -1
H42B H 0.1215 0.0799 0.9876 0.214 Uiso 0.35 1 calc PR C -1
C43 C 0.0134(7) 0.1696(8) 0.9625(5) 0.093(3) Uiso 0.35 1 d PD C -1
H43A H 0.0343 0.2105 0.9258 0.112 Uiso 0.35 1 calc PR C -1
H43B H -0.0499 0.1539 0.9520 0.112 Uiso 0.35 1 calc PR C -1
C44 C 0.0214(12) 0.2397(9) 1.0198(6) 0.130(5) Uiso 0.35 1 d PDU C -1
H44A H 0.0787 0.2321 1.0456 0.156 Uiso 0.35 1 calc PR C -1
H44B H -0.0280 0.2309 1.0477 0.156 Uiso 0.35 1 calc PR C -1
C45 C 0.0145(9) 0.3459(7) 0.9786(5) 0.079(2) Uiso 0.35 1 d PDU C -1
H45A H 0.0199 0.3284 0.9331 0.118 Uiso 0.35 1 calc PR C -1
H45B H 0.0620 0.3952 0.9939 0.118 Uiso 0.35 1 calc PR C -1
H45C H -0.0427 0.3803 0.9831 0.118 Uiso 0.35 1 calc PR C -1
C46 C -0.0196(11) 0.3502(11) 0.9918(10) 0.054(4) Uiso 0.15 1 d PDU D -2
H46A H -0.0646 0.3852 0.9625 0.081 Uiso 0.15 1 calc PR D -2
H46B H 0.0320 0.3976 0.9985 0.081 Uiso 0.15 1 calc PR D -2
H46C H -0.0437 0.3363 1.0334 0.081 Uiso 0.15 1 calc PR D -2
C47 C 0.007(2) 0.2456(13) 0.9629(16) 0.125(6) Uiso 0.15 1 d PDU D -2
H47A H 0.0713 0.2334 0.9735 0.150 Uiso 0.15 1 calc PR D -2
H47B H -0.0038 0.2484 0.9153 0.150 Uiso 0.15 1 calc PR D -2
C48 C -0.0444(9) 0.1547(11) 0.9893(8) 0.058(3) Uiso 0.15 1 d PD D -2
H48A H -0.0925 0.1308 0.9575 0.069 Uiso 0.15 1 calc PR D -2
H48B H -0.0700 0.1762 1.0298 0.069 Uiso 0.15 1 calc PR D -2
C49 C 0.0249(19) 0.067(3) 1.002(3) 0.162(11) Uiso 0.15 1 d PDU D -2
H49A H 0.0434 0.0379 0.9606 0.194 Uiso 0.15 1 calc PR D -2
H49B H 0.0776 0.0955 1.0274 0.194 Uiso 0.15 1 calc PR D -2
C50 C -0.019(3) -0.019(2) 1.0387(19) 0.142(11) Uiso 0.15 1 d PDU D -2
H50A H -0.0486 0.0147 1.0739 0.213 Uiso 0.15 1 calc PR D -2
H50B H 0.0252 -0.0701 1.0566 0.213 Uiso 0.15 1 calc PR D -2
H50C H -0.0629 -0.0564 1.0096 0.213 Uiso 0.15 1 calc PR D -2

loop_
_atom_site_aniso_label
_atom_site_aniso_U_11
_atom_site_aniso_U_22
_atom_site_aniso_U_33
_atom_site_aniso_U_23
_atom_site_aniso_U_13
_atom_site_aniso_U_12
Mn1 0.02043(10) 0.02270(11) 0.02007(10) 0.000 0.00618(7) 0.000
Si1 0.03323(18) 0.02391(15) 0.03037(17) -0.00674(13) 0.00546(13) -0.00444(13)
Si2 0.03210(16) 0.01964(14) 0.02739(15) -0.00034(12) 0.00419(12) 0.00052(12)
Si3 0.03535(18) 0.0392(2) 0.03247(18) 0.01379(16) 0.00784(14) 0.01498(16)
Si4 0.03599(18) 0.02469(16) 0.02741(16) -0.00275(13) 0.00095(13) 0.00036(13)
Li1 0.0242(10) 0.0399(13) 0.0431(12) 0.0056(11) 0.0119(9) 0.0037(9)
C1 0.0260(5) 0.0228(5) 0.0269(5) -0.0014(4) 0.0074(4) 0.0007(4)
C2 0.0215(4) 0.0194(4) 0.0241(5) -0.0007(4) 0.0048(4) 0.0006(4)
C3 0.0194(4) 0.0229(5) 0.0195(4) -0.0004(4) 0.0026(3) -0.0005(4)
C4 0.0246(5) 0.0260(5) 0.0214(5) -0.0032(4) 0.0035(4) -0.0004(4)
C5 0.0383(6) 0.0337(6) 0.0205(5) -0.0034(5) 0.0060(4) -0.0008(5)
C6 0.0440(8) 0.0383(7) 0.0224(5) 0.0037(5) 0.0100(5) -0.0033(6)
C7 0.0357(6) 0.0297(6) 0.0256(5) 0.0048(5) 0.0059(5) -0.0040(5)
C8 0.0230(5) 0.0224(5) 0.0218(5) 0.0013(4) 0.0025(4) -0.0009(4)
C9 0.0366(7) 0.0434(8) 0.0515(9) -0.0118(7) 0.0039(6) -0.0114(6)
C10 0.0463(8) 0.0215(5) 0.0385(7) -0.0006(5) 0.0084(6) 0.0024(5)
C11 0.0602(10) 0.0373(8) 0.0412(8) -0.0176(6) 0.0122(7) -0.0093(7)
C12 0.0525(9) 0.0323(7) 0.0313(6) -0.0069(5) -0.0049(6) 0.0020(6)
C13 0.0483(8) 0.0235(6) 0.0431(7) 0.0037(5) 0.0027(6) -0.0049(5)
C14 0.0423(7) 0.0265(6) 0.0557(9) 0.0006(6) 0.0207(7) 0.0073(6)
C15 0.0263(5) 0.0232(5) 0.0251(5) 0.0022(4) 0.0029(4) 0.0001(4)
C16 0.0240(5) 0.0236(5) 0.0213(5) 0.0023(4) 0.0041(4) 0.0045(4)
C17 0.0221(5) 0.0318(6) 0.0200(4) -0.0005(4) 0.0022(4) 0.0055(4)
C18 0.0260(5) 0.0411(7) 0.0254(5) 0.0028(5) 0.0013(4) 0.0105(5)
C19 0.0332(7) 0.0640(11) 0.0359(7) -0.0024(7) -0.0096(6) 0.0164(7)
C20 0.0362(8) 0.0616(11) 0.0475(9) -0.0153(8) -0.0170(7) 0.0052(7)
C21 0.0358(7) 0.0474(8) 0.0420(8) -0.0133(7) -0.0084(6) -0.0021(6)
C22 0.0272(5) 0.0346(6) 0.0259(5) -0.0056(5) -0.0009(4) 0.0004(5)
C23 0.0415(8) 0.0479(9) 0.0741(13) 0.0275(9) 0.0118(8) 0.0094(7)
C24 0.0519(10) 0.0729(14) 0.0636(12) 0.0343(11) 0.0032(9) 0.0258(10)
C25 0.0599(10) 0.0369(8) 0.0505(9) 0.0018(7) 0.0153(8) 0.0057(8)
C26 0.0706(11) 0.0314(7) 0.0287(6) 0.0021(5) 0.0033(7) -0.0026(7)
C27 0.0543(9) 0.0280(6) 0.0463(8) -0.0078(6) 0.0056(7) -0.0047(7)
C28 0.0325(6) 0.0316(6) 0.0488(8) -0.0010(6) 0.0017(6) 0.0067(5)
O31 0.0234(4) 0.0388(5) 0.0377(5) 0.0068(4) 0.0097(3) 0.0025(4)
C31 0.0279(6) 0.0383(7) 0.0401(7) 0.0054(6) 0.0080(5) 0.0047(5)
C32 0.0252(9) 0.0501(14) 0.0381(12) -0.0062(11) 0.0051(8) 0.0057(9)
C33 0.0260(6) 0.0597(11) 0.0760(13) 0.0262(10) 0.0119(7) -0.0007(7)
C31B 0.0279(6) 0.0383(7) 0.0401(7) 0.0054(6) 0.0080(5) 0.0047(5)
C32B 0.0168(15) 0.042(2) 0.038(2) 0.013(2) 0.0059(15) 0.0015(15)
C33B 0.0260(6) 0.0597(11) 0.0760(13) 0.0262(10) 0.0119(7) -0.0007(7)
C34 0.0294(6) 0.0530(9) 0.0474(8) 0.0203(7) 0.0122(6) 0.0074(6)

loop_
_atom_type_symbol
_atom_type_description
_atom_type_scat_dispersion_real
_atom_type_scat_dispersion_imag
_atom_type_scat_source
C C 0.0033 0.0016 'International Tables Vol C Tables 4.2.6.8 and 6.1.1.4'
H H 0.0000 0.0000 'International Tables Vol C Tables 4.2.6.8 and 6.1.1.4'
Li Li -0.0003 0.0001 'International Tables Vol C Tables 4.2.6.8 and 6.1.1.4'
O O 0.0106 0.0060 'International Tables Vol C Tables 4.2.6.8 and 6.1.1.4'
Si Si 0.0817 0.0704 'International Tables Vol C Tables 4.2.6.8 and 6.1.1.4'
Mn Mn 0.3368 0.7283 'International Tables Vol C Tables 4.2.6.8 and 6.1.1.4'

loop_
_geom_angle_atom_site_label_1
_geom_angle_atom_site_label_2
_geom_angle_atom_site_label_3
_geom_angle
_geom_angle_site_symmetry_1
_geom_angle_site_symmetry_3
C1 Mn1 C1 126.91(7) 2_657 .
C1 Mn1 C15 98.50(5) 2_657 .
C1 Mn1 C15 105.97(5) . .
C1 Mn1 C15 105.97(5) 2_657 2_657
C1 Mn1 C15 98.50(5) . 2_657
C15 Mn1 C15 123.51(7) . 2_657
C1 Mn1 Li1 49.45(6) 2_657 2_657
C1 Mn1 Li1 135.33(7) . 2_657
C15 Mn1 Li1 49.22(6) . 2_657
C15 Mn1 Li1 126.05(7) 2_657 2_657
C1 Mn1 Li1 135.33(7) 2_657 .
C1 Mn1 Li1 49.45(6) . .
C15 Mn1 Li1 126.05(7) . .
C15 Mn1 Li1 49.22(6) 2_657 .
Li1 Mn1 Li1 172.16(11) 2_657 .
C9 Si1 C10 108.67(8) . .
C9 Si1 C11 110.69(8) . .
C10 Si1 C11 106.63(8) . .
C9 Si1 C4 109.29(7) . .
C10 Si1 C4 113.68(6) . .
C11 Si1 C4 107.87(7) . .
C14 Si2 C12 110.96(9) . .
C14 Si2 C13 106.97(8) . .
C12 Si2 C13 109.33(8) . .
C14 Si2 C8 111.46(7) . .
C12 Si2 C8 110.14(6) . .
C13 Si2 C8 107.86(7) . .
C23 Si3 C25 110.03(11) . .
C23 Si3 C24 106.30(10) . .
C25 Si3 C24 107.59(11) . .
C23 Si3 C18 115.21(8) . .
C25 Si3 C18 110.01(8) . .
C24 Si3 C18 107.34(10) . .
C26 Si4 C28 109.71(9) . .
C26 Si4 C27 108.42(8) . .
C28 Si4 C27 108.57(8) . .
C26 Si4 C22 110.00(7) . .
C28 Si4 C22 111.92(7) . .
C27 Si4 C22 108.14(7) . .
O31 Li1 C15 128.32(14) . 2_657
O31 Li1 C1 133.77(14) . .
C15 Li1 C1 96.03(10) 2_657 .
O31 Li1 C2 106.81(12) . .
C15 Li1 C2 124.38(11) 2_657 .
C1 Li1 C2 28.72(5) . .
O31 Li1 C16 103.28(11) . 2_657
C15 Li1 C16 25.12(5) 2_657 2_657
C1 Li1 C16 119.64(10) . 2_657
C2 Li1 C16 148.35(10) . 2_657
O31 Li1 Mn1 171.89(15) . .
C15 Li1 Mn1 48.38(6) 2_657 .
C1 Li1 Mn1 47.81(6) . .
C2 Li1 Mn1 76.00(7) . .
C16 Li1 Mn1 72.89(6) 2_657 .
C2 C1 Mn1 166.47(10) . .
C2 C1 Li1 92.95(11) . .
Mn1 C1 Li1 82.74(8) . .
C1 C2 C3 177.86(12) . .
C1 C2 Li1 58.33(9) . .
C3 C2 Li1 123.78(9) . .
C8 C3 C4 122.24(10) . .
C8 C3 C2 118.91(10) . .
C4 C3 C2 118.84(11) . .
C5 C4 C3 117.44(12) . .
C5 C4 Si1 120.02(10) . .
C3 C4 Si1 122.45(9) . .
C6 C5 C4 121.55(12) . .
C6 C5 H5 119.2 . .
C4 C5 H5 119.2 . .
C7 C6 C5 119.79(12) . .
C7 C6 H6 120.1 . .
C5 C6 H6 120.1 . .
C6 C7 C8 121.83(12) . .
C6 C7 H7 119.1 . .
C8 C7 H7 119.1 . .
C7 C8 C3 117.04(11) . .
C7 C8 Si2 120.41(9) . .
C3 C8 Si2 122.54(8) . .
Si1 C9 H9A 109.5 . .
Si1 C9 H9B 109.5 . .
H9A C9 H9B 109.5 . .
Si1 C9 H9C 109.5 . .
H9A C9 H9C 109.5 . .
H9B C9 H9C 109.5 . .
Si1 C10 H10A 109.5 . .
Si1 C10 H10B 109.5 . .
H10A C10 H10B 109.5 . .
Si1 C10 H10C 109.5 . .
H10A C10 H10C 109.5 . .
H10B C10 H10C 109.5 . .
Si1 C11 H11A 109.5 . .
Si1 C11 H11B 109.5 . .
H11A C11 H11B 109.5 . .
Si1 C11 H11C 109.5 . .
H11A C11 H11C 109.5 . .
H11B C11 H11C 109.5 . .
Si2 C12 H12A 109.5 . .
Si2 C12 H12B 109.5 . .
H12A C12 H12B 109.5 . .
Si2 C12 H12C 109.5 . .
H12A C12 H12C 109.5 . .
H12B C12 H12C 109.5 . .
Si2 C13 H13A 109.5 . .
Si2 C13 H13B 109.5 . .
H13A C13 H13B 109.5 . .
Si2 C13 H13C 109.5 . .
H13A C13 H13C 109.5 . .
H13B C13 H13C 109.5 . .
Si2 C14 H14A 109.5 . .
Si2 C14 H14B 109.5 . .
H14A C14 H14B 109.5 . .
Si2 C14 H14C 109.5 . .
H14A C14 H14C 109.5 . .
H14B C14 H14C 109.5 . .
C16 C15 Mn1 163.38(10) . .
C16 C15 Li1 106.24(11) . 2_657
Mn1 C15 Li1 82.39(8) . 2_657
C16 C15 H15 96.5 . .
Mn1 C15 H15 96.5 . .
Li1 C15 H15 96.5 2_657 .
C15 C16 C17 176.10(13) . .
C15 C16 Li1 48.64(9) . 2_657
C17 C16 Li1 135.11(9) . 2_657
C18 C17 C22 122.28(12) . .
C18 C17 C16 119.18(12) . .
C22 C17 C16 118.54(11) . .
C19 C18 C17 116.76(15) . .
C19 C18 Si3 118.53(11) . .
C17 C18 Si3 124.71(11) . .
C20 C19 C18 121.98(15) . .
C20 C19 H19 119.0 . .
C18 C19 H19 119.0 . .
C19 C20 C21 119.91(15) . .
C19 C20 H20 120.0 . .
C21 C20 H20 120.0 . .
C20 C21 C22 121.68(17) . .
C20 C21 H21 119.2 . .
C22 C21 H21 119.2 . .
C21 C22 C17 117.34(14) . .
C21 C22 Si4 119.64(12) . .
C17 C22 Si4 123.01(10) . .
Si3 C23 H23A 109.5 . .
Si3 C23 H23B 109.5 . .
H23A C23 H23B 109.5 . .
Si3 C23 H23C 109.5 . .
H23A C23 H23C 109.5 . .
H23B C23 H23C 109.5 . .
Si3 C24 H24A 109.5 . .
Si3 C24 H24B 109.5 . .
H24A C24 H24B 109.5 . .
Si3 C24 H24C 109.5 . .
H24A C24 H24C 109.5 . .
H24B C24 H24C 109.5 . .
Si3 C25 H25A 109.5 . .
Si3 C25 H25B 109.5 . .
H25A C25 H25B 109.5 . .
Si3 C25 H25C 109.5 . .
H25A C25 H25C 109.5 . .
H25B C25 H25C 109.5 . .
Si4 C26 H26A 109.5 . .
Si4 C26 H26B 109.5 . .
H26A C26 H26B 109.5 . .
Si4 C26 H26C 109.5 . .
H26A C26 H26C 109.5 . .
H26B C26 H26C 109.5 . .
Si4 C27 H27A 109.5 . .
Si4 C27 H27B 109.5 . .
H27A C27 H27B 109.5 . .
Si4 C27 H27C 109.5 . .
H27A C27 H27C 109.5 . .
H27B C27 H27C 109.5 . .
Si4 C28 H28A 109.5 . .
Si4 C28 H28B 109.5 . .
H28A C28 H28B 109.5 . .
Si4 C28 H28C 109.5 . .
H28A C28 H28C 109.5 . .
H28B C28 H28C 109.5 . .
C34 O31 C31 110.07(10) . .
C34 O31 Li1 126.01(12) . .
C31 O31 Li1 123.87(12) . .
O31 C31 C32 106.07(14) . .
O31 C31 H31A 110.5 . .
C32 C31 H31A 110.5 . .
O31 C31 H31B 110.5 . .
C32 C31 H31B 110.5 . .
H31A C31 H31B 108.7 . .
C33 C32 C31 103.04(17) . .
C33 C32 H32A 111.2 . .
C31 C32 H32A 111.2 . .
C33 C32 H32B 111.2 . .
C31 C32 H32B 111.2 . .
H32A C32 H32B 109.1 . .
C34 C33 C32 105.62(16) . .
C34 C33 H33A 110.6 . .
C32 C33 H33A 110.6 . .
C34 C33 H33B 110.6 . .
C32 C33 H33B 110.6 . .
H33A C33 H33B 108.7 . .
H32C C32B H32D 108.9 . .
O31 C34 C33 106.11(13) . .
O31 C34 H34A 110.5 . .
C33 C34 H34A 110.5 . .
O31 C34 H34B 110.5 . .
C33 C34 H34B 110.5 . .
H34A C34 H34B 108.7 . .
C42 C41 H41A 109.5 . .
C42 C41 H41B 109.5 . .
H41A C41 H41B 109.5 . .
C42 C41 H41C 109.5 . .
H41A C41 H41C 109.5 . .
H41B C41 H41C 109.5 . .
C41 C42 C43 115.6(10) . .
C41 C42 H42A 108.4 . .
C43 C42 H42A 108.4 . .
C41 C42 H42B 108.4 . .
C43 C42 H42B 108.4 . .
H42A C42 H42B 107.4 . .
C44 C43 C42 116.9(11) . .
C44 C43 H43A 108.1 . .
C42 C43 H43A 108.1 . .
C44 C43 H43B 108.1 . .
C42 C43 H43B 108.1 . .
H43A C43 H43B 107.3 . .
C43 C44 C45 93.3(8) . .
C43 C44 H44A 113.0 . .
C45 C44 H44A 113.0 . .
C43 C44 H44B 113.0 . .
C45 C44 H44B 113.0 . .
H44A C44 H44B 110.4 . .
C44 C45 H45A 109.5 . .
C44 C45 H45B 109.5 . .
H45A C45 H45B 109.5 . .
C44 C45 H45C 109.5 . .
H45A C45 H45C 109.5 . .
H45B C45 H45C 109.5 . .
C47 C46 H46A 109.5 . .
C47 C46 H46B 109.5 . .
H46A C46 H46B 109.5 . .
C47 C46 H46C 109.5 . .
H46A C46 H46C 109.5 . .
H46B C46 H46C 109.5 . .
C46 C47 C48 109.5(12) . .
C46 C47 H47A 109.8 . .
C48 C47 H47A 109.8 . .
C46 C47 H47B 109.8 . .
C48 C47 H47B 109.8 . .
H47A C47 H47B 108.2 . .
C47 C48 C49 102.8(12) . .
C47 C48 H48A 111.2 . .
C49 C48 H48A 111.2 . .
C47 C48 H48B 111.2 . .
C49 C48 H48B 111.2 . .
H48A C48 H48B 109.1 . .
C50 C49 C48 105.1(13) . .
C50 C49 H49A 110.7 . .
C48 C49 H49A 110.7 . .
C50 C49 H49B 110.7 . .
C48 C49 H49B 110.7 . .
H49A C49 H49B 108.8 . .
C49 C50 H50A 109.5 . .
C49 C50 H50B 109.5 . .
H50A C50 H50B 109.5 . .
C49 C50 H50C 109.5 . .
H50A C50 H50C 109.5 . .
H50B C50 H50C 109.5 . .

loop_
_geom_bond_atom_site_label_1
_geom_bond_atom_site_label_2
_geom_bond_distance
_geom_bond_site_symmetry_2
Mn1 C1 2.1163(12) 2_657
Mn1 C1 2.1163(12) .
Mn1 C15 2.1372(13) .
Mn1 C15 2.1372(13) 2_657
Mn1 Li1 2.833(2) 2_657
Mn1 Li1 2.833(2) .
Si1 C9 1.8674(17) .
Si1 C10 1.8696(16) .
Si1 C11 1.8713(16) .
Si1 C4 1.8934(13) .
Si2 C14 1.8679(16) .
Si2 C12 1.8703(16) .
Si2 C13 1.8761(15) .
Si2 C8 1.8919(12) .
Si3 C23 1.847(2) .
Si3 C25 1.8627(19) .
Si3 C24 1.8755(19) .
Si3 C18 1.8942(17) .
Si4 C26 1.8722(16) .
Si4 C28 1.8738(16) .
Si4 C27 1.8758(17) .
Si4 C22 1.8917(15) .
Li1 O31 1.884(2) .
Li1 C15 2.165(3) 2_657
Li1 C1 2.170(3) .
Li1 C2 2.546(3) .
Li1 C16 2.769(3) 2_657
C1 C2 1.2251(17) .
C2 C3 1.4411(16) .
C3 C8 1.4158(16) .
C3 C4 1.4207(16) .
C4 C5 1.3973(17) .
C5 C6 1.392(2) .
C5 H5 0.9500 .
C6 C7 1.389(2) .
C6 H6 0.9500 .
C7 C8 1.4038(16) .
C7 H7 0.9500 .
C9 H9A 0.9800 .
C9 H9B 0.9800 .
C9 H9C 0.9800 .
C10 H10A 0.9800 .
C10 H10B 0.9800 .
C10 H10C 0.9800 .
C11 H11A 0.9800 .
C11 H11B 0.9800 .
C11 H11C 0.9800 .
C12 H12A 0.9800 .
C12 H12B 0.9800 .
C12 H12C 0.9800 .
C13 H13A 0.9800 .
C13 H13B 0.9800 .
C13 H13C 0.9800 .
C14 H14A 0.9800 .
C14 H14B 0.9800 .
C14 H14C 0.9800 .
C15 C16 1.2242(17) .
C15 Li1 2.165(3) 2_657
C15 H15 1.0000 .
C16 C17 1.4400(17) .
C16 Li1 2.769(3) 2_657
C17 C18 1.4195(18) .
C17 C22 1.420(2) .
C18 C19 1.409(2) .
C19 C20 1.382(3) .
C19 H19 0.9500 .
C20 C21 1.389(3) .
C20 H20 0.9500 .
C21 C22 1.3988(19) .
C21 H21 0.9500 .
C23 H23A 0.9800 .
C23 H23B 0.9800 .
C23 H23C 0.9800 .
C24 H24A 0.9800 .
C24 H24B 0.9800 .
C24 H24C 0.9800 .
C25 H25A 0.9800 .
C25 H25B 0.9800 .
C25 H25C 0.9800 .
C26 H26A 0.9800 .
C26 H26B 0.9800 .
C26 H26C 0.9800 .
C27 H27A 0.9800 .
C27 H27B 0.9800 .
C27 H27C 0.9800 .
C28 H28A 0.9800 .
C28 H28B 0.9800 .
C28 H28C 0.9800 .
O31 C34 1.4438(18) .
O31 C31 1.4517(17) .
C31 C32 1.510(3) .
C31 H31A 0.9900 .
C31 H31B 0.9900 .
C32 C33 1.508(4) .
C32 H32A 0.9900 .
C32 H32B 0.9900 .
C33 C34 1.483(2) .
C33 H33A 0.9900 .
C33 H33B 0.9900 .
C32B H32C 0.9900 .
C32B H32D 0.9900 .
C34 H34A 0.9900 .
C34 H34B 0.9900 .
C41 C42 1.421(9) .
C41 H41A 0.9800 .
C41 H41B 0.9800 .
C41 H41C 0.9800 .
C42 C43 1.473(9) .
C42 H42A 0.9900 .
C42 H42B 0.9900 .
C43 C44 1.470(9) .
C43 H43A 0.9900 .
C43 H43B 0.9900 .
C44 C45 1.569(9) .
C44 H44A 0.9900 .
C44 H44B 0.9900 .
C45 H45A 0.9800 .
C45 H45B 0.9800 .
C45 H45C 0.9800 .
C46 C47 1.502(10) .
C46 H46A 0.9800 .
C46 H46B 0.9800 .
C46 H46C 0.9800 .
C47 C48 1.503(10) .
C47 H47A 0.9900 .
C47 H47B 0.9900 .
C48 C49 1.524(10) .
C48 H48A 0.9900 .
C48 H48B 0.9900 .
C49 C50 1.499(10) .
C49 H49A 0.9900 .
C49 H49B 0.9900 .
C50 H50A 0.9800 .
C50 H50B 0.9800 .
C50 H50C 0.9800 .

loop_
_geom_torsion_atom_site_label_1
_geom_torsion_atom_site_label_2
_geom_torsion_atom_site_label_3
_geom_torsion_atom_site_label_4
_geom_torsion
_geom_torsion_site_symmetry_1
_geom_torsion_site_symmetry_4
C1 Mn1 Li1 C15 69.17(11) 2_657 2_657
C1 Mn1 Li1 C15 174.16(12) . 2_657
C15 Mn1 Li1 C15 -105.90(10) . 2_657
C1 Mn1 Li1 C1 -104.99(11) 2_657 .
C15 Mn1 Li1 C1 79.93(9) . .
C15 Mn1 Li1 C1 -174.16(12) 2_657 .
C1 Mn1 Li1 C2 -111.33(8) 2_657 .
C1 Mn1 Li1 C2 -6.34(5) . .
C15 Mn1 Li1 C2 73.60(9) . .
C15 Mn1 Li1 C2 179.50(11) 2_657 .
C1 Mn1 Li1 C16 62.77(10) 2_657 2_657
C1 Mn1 Li1 C16 167.76(11) . 2_657
C15 Mn1 Li1 C16 -112.31(7) . 2_657
C15 Mn1 Li1 C16 -6.40(5) 2_657 2_657
C1 Mn1 C1 C2 -166.0(5) 2_657 .
C15 Mn1 C1 C2 -52.0(5) . .
C15 Mn1 C1 C2 76.6(5) 2_657 .
Li1 Mn1 C1 C2 -99.4(5) 2_657 .
Li1 Mn1 C1 C2 72.1(4) . .
C1 Mn1 C1 Li1 121.87(9) 2_657 .
C15 Mn1 C1 Li1 -124.10(9) . .
C15 Mn1 C1 Li1 4.47(9) 2_657 .
Li1 Mn1 C1 Li1 -171.51(12) 2_657 .
O31 Li1 C1 C2 23.8(2) . .
C15 Li1 C1 C2 -171.51(12) 2_657 .
C16 Li1 C1 C2 179.40(13) 2_657 .
Mn1 Li1 C1 C2 -167.12(10) . .
O31 Li1 C1 Mn1 -169.1(2) . .
C15 Li1 C1 Mn1 -4.38(9) 2_657 .
C2 Li1 C1 Mn1 167.12(10) . .
C16 Li1 C1 Mn1 -13.48(11) 2_657 .
Mn1 C1 C2 Li1 -70.9(4) . .
O31 Li1 C2 C1 -162.31(17) . .
C15 Li1 C2 C1 10.25(14) 2_657 .
C16 Li1 C2 C1 -1.0(2) 2_657 .
Mn1 Li1 C2 C1 9.80(8) . .
O31 Li1 C2 C3 18.09(18) . .
C15 Li1 C2 C3 -169.35(13) 2_657 .
C1 Li1 C2 C3 -179.60(15) . .
C16 Li1 C2 C3 179.40(19) 2_657 .
Mn1 Li1 C2 C3 -169.80(10) . .
Li1 C2 C3 C8 -110.43(13) . .
Li1 C2 C3 C4 68.79(15) . .
C8 C3 C4 C5 2.77(17) . .
C2 C3 C4 C5 -176.42(11) . .
C8 C3 C4 Si1 -173.80(9) . .
C2 C3 C4 Si1 7.01(15) . .
C9 Si1 C4 C5 -112.65(12) . .
C10 Si1 C4 C5 125.77(11) . .
C11 Si1 C4 C5 7.75(13) . .
C9 Si1 C4 C3 63.83(12) . .
C10 Si1 C4 C3 -57.75(12) . .
C11 Si1 C4 C3 -175.76(11) . .
C3 C4 C5 C6 0.1(2) . .
Si1 C4 C5 C6 176.73(11) . .
C4 C5 C6 C7 -2.0(2) . .
C5 C6 C7 C8 1.1(2) . .
C6 C7 C8 C3 1.58(19) . .
C6 C7 C8 Si2 -177.06(11) . .
C4 C3 C8 C7 -3.56(17) . .
C2 C3 C8 C7 175.63(11) . .
C4 C3 C8 Si2 175.05(9) . .
C2 C3 C8 Si2 -5.76(15) . .
C14 Si2 C8 C7 126.48(11) . .
C12 Si2 C8 C7 -109.90(11) . .
C13 Si2 C8 C7 9.35(12) . .
C14 Si2 C8 C3 -52.08(12) . .
C12 Si2 C8 C3 71.53(12) . .
C13 Si2 C8 C3 -169.22(10) . .
C1 Mn1 C15 C16 118.1(4) 2_657 .
C1 Mn1 C15 C16 -14.3(4) . .
C15 Mn1 C15 C16 -126.2(4) 2_657 .
Li1 Mn1 C15 C16 122.6(4) 2_657 .
Li1 Mn1 C15 C16 -65.4(4) . .
C1 Mn1 C15 Li1 -4.48(9) 2_657 2_657
C1 Mn1 C15 Li1 -136.89(9) . 2_657
C15 Mn1 C15 Li1 111.15(9) 2_657 2_657
Li1 Mn1 C15 Li1 172.02(12) . 2_657
Mn1 C15 C16 Li1 -119.6(4) . 2_657
Li1 C16 C17 C18 76.18(17) 2_657 .
Li1 C16 C17 C22 -104.72(16) 2_657 .
C22 C17 C18 C19 2.0(2) . .
C16 C17 C18 C19 -178.95(13) . .
C22 C17 C18 Si3 -177.75(10) . .
C16 C17 C18 Si3 1.31(17) . .
C23 Si3 C18 C19 -128.20(14) . .
C25 Si3 C18 C19 106.75(14) . .
C24 Si3 C18 C19 -10.03(15) . .
C23 Si3 C18 C17 51.54(15) . .
C25 Si3 C18 C17 -73.51(14) . .
C24 Si3 C18 C17 169.70(13) . .
C17 C18 C19 C20 -0.2(3) . .
Si3 C18 C19 C20 179.56(16) . .
C18 C19 C20 C21 -1.6(3) . .
C19 C20 C21 C22 1.6(3) . .
C20 C21 C22 C17 0.1(3) . .
C20 C21 C22 Si4 -178.85(15) . .
C18 C17 C22 C21 -1.9(2) . .
C16 C17 C22 C21 179.00(13) . .
C18 C17 C22 Si4 176.95(10) . .
C16 C17 C22 Si4 -2.12(17) . .
C26 Si4 C22 C21 -114.76(14) . .
C28 Si4 C22 C21 123.02(14) . .
C27 Si4 C22 C21 3.47(15) . .
C26 Si4 C22 C17 66.38(13) . .
C28 Si4 C22 C17 -55.84(13) . .
C27 Si4 C22 C17 -175.39(12) . .
C15 Li1 O31 C34 -155.89(17) 2_657 .
C1 Li1 O31 C34 4.6(3) . .
C2 Li1 O31 C34 16.3(2) . .
C16 Li1 O31 C34 -153.76(14) 2_657 .
C15 Li1 O31 C31 21.5(3) 2_657 .
C1 Li1 O31 C31 -177.95(17) . .
C2 Li1 O31 C31 -166.28(12) . .
C16 Li1 O31 C31 23.66(18) 2_657 .
C34 O31 C31 C32 -11.1(2) . .
Li1 O31 C31 C32 171.07(18) . .
O31 C31 C32 C33 25.3(2) . .
C31 C32 C33 C34 -30.3(2) . .
C31 O31 C34 C33 -8.2(2) . .
Li1 O31 C34 C33 169.57(17) . .
C32 C33 C34 O31 24.2(2) . .
C41 C42 C43 C44 77(2) . .
C42 C43 C44 C45 147.5(12) . .
C46 C47 C48 C49 -138(3) . .
C47 C48 C49 C50 171(4) . .
